data_4121246
loop_
_publ_author_name
'Manik Lal Saha'
'Michael Schmittel'

_publ_section_title
;
 From 3-Fold Completive Self-Sorting of a Nine-Component Library to a
 Seven-Component Scalene Quadrilateral
;
_journal_name_full 'Journal of the American Chemical Society'
_journal_page_first 17743
_journal_page_last 17746
_journal_paper_doi 10.1021/ja410425k
_journal_volume 135
_journal_year 2013
_chemical_formula_moiety 'C63 H47 N5 O4 Zn, 2(C F3 S O3), C2 H3 N, H2 O'
_chemical_formula_sum 'C67 H52 F6 N6 O11 S2 Zn'
_chemical_formula_weight 1360.64
_chemical_name_systematic
; 
 ? 
;
_space_group_IT_number 2
_symmetry_cell_setting triclinic
_symmetry_space_group_name_Hall '-P 1'
_symmetry_space_group_name_H-M 'P -1'
_atom_sites_solution_hydrogens geom
_atom_sites_solution_primary direct
_atom_sites_solution_secondary difmap
_audit_creation_method SHELXL-97
_cell_angle_alpha 67.9370(10)
_cell_angle_beta 67.1180(10)
_cell_angle_gamma 88.1450(10)
_cell_formula_units_Z 2
_cell_length_a 14.8417(7)
_cell_length_b 15.1154(7)
_cell_length_c 15.8123(7)
_cell_measurement_reflns_used 3301
_cell_measurement_temperature 171(2)
_cell_measurement_theta_max 23
_cell_measurement_theta_min 3
_cell_volume 3001.9(2)
_computing_cell_refinement 'SAINT (Siemens, 1995)'
_computing_data_collection 'SMART (Siemens, 1995)'
_computing_data_reduction 'SAINT (Siemens, 1995)'
_computing_molecular_graphics 'SHELXTL (Sheldrick, 2008)'
_computing_publication_material 'SHELXL-97 (Sheldrick, 2008)'
_computing_structure_refinement 'SHELXL-97 (Sheldrick, 2008)'
_computing_structure_solution 'SHELXS-97 (Sheldrick, 2008)'
_diffrn_ambient_temperature 171(2)
_diffrn_measured_fraction_theta_full 0.981
_diffrn_measured_fraction_theta_max 0.885
_diffrn_measurement_device_type Siemens_SMART_1K_CCD
_diffrn_measurement_method \w
_diffrn_radiation_monochromator graphite
_diffrn_radiation_source 'normal-focus sealed tube'
_diffrn_radiation_type MoK\a
_diffrn_radiation_wavelength 0.71073
_diffrn_reflns_av_R_equivalents 0.1832
_diffrn_reflns_av_unetI/netI 0.3550
_diffrn_reflns_limit_h_max 16
_diffrn_reflns_limit_h_min -17
_diffrn_reflns_limit_k_max 17
_diffrn_reflns_limit_k_min -17
_diffrn_reflns_limit_l_max 18
_diffrn_reflns_limit_l_min -18
_diffrn_reflns_number 23310
_diffrn_reflns_theta_full 22.50
_diffrn_reflns_theta_max 24.99
_diffrn_reflns_theta_min 1.64
_exptl_absorpt_coefficient_mu 0.567
_exptl_absorpt_correction_T_max 0.903
_exptl_absorpt_correction_T_min 0.774
_exptl_absorpt_correction_type multi-scan
_exptl_absorpt_process_details 'SADABS (Sheldrick, 2000)'
_exptl_crystal_colour brown
_exptl_crystal_density_diffrn 1.505
_exptl_crystal_description block
_exptl_crystal_F_000 1400
_exptl_crystal_size_max 0.24
_exptl_crystal_size_mid 0.22
_exptl_crystal_size_min 0.18
_refine_diff_density_max 0.787
_refine_diff_density_min -0.594
_refine_diff_density_rms 0.109
_refine_ls_extinction_method none
_refine_ls_goodness_of_fit_ref 1.097
_refine_ls_hydrogen_treatment constr
_refine_ls_matrix_type full
_refine_ls_number_parameters 842
_refine_ls_number_reflns 9356
_refine_ls_number_restraints 408
_refine_ls_restrained_S_all 1.084
_refine_ls_R_factor_all 0.3129
_refine_ls_R_factor_gt 0.1667
_refine_ls_shift/su_max 0.001
_refine_ls_shift/su_mean 0.000
_refine_ls_structure_factor_coef Fsqd
_refine_ls_weighting_details 'calc w=1/[\s^2^(Fo^2^)+(0.1P)^2^] where P=(Fo^2^+2Fc^2^)/3'
_refine_ls_weighting_scheme calc
_refine_ls_wR_factor_gt 0.2527
_refine_ls_wR_factor_ref 0.3118
_reflns_number_gt 3639
_reflns_number_total 9356
_reflns_threshold_expression I>2sigma(I)
_cod_data_source_file ja410425k_manik5new.cif
_cod_data_source_block manik5
_cod_database_code 4121246

loop_
_symmetry_equiv_pos_as_xyz
'x, y, z'
'-x, -y, -z'

loop_
_atom_site_label
_atom_site_type_symbol
_atom_site_fract_x
_atom_site_fract_y
_atom_site_fract_z
_atom_site_U_iso_or_equiv
_atom_site_adp_type
_atom_site_occupancy
_atom_site_symmetry_multiplicity
_atom_site_calc_flag
_atom_site_refinement_flags
_atom_site_disorder_assembly
_atom_site_disorder_group
Zn1 Zn 0.28217(11) -0.23459(11) 0.29642(11) 0.0214(5) Uani 1 1 d . . .
N4 N 0.2843(8) -0.1335(7) 0.3562(7) 0.027(3) Uani 1 1 d . . .
C53 C 0.0751(10) -0.0202(10) 0.3693(9) 0.028(4) Uani 1 1 d U . .
C26 C 0.6070(10) -0.2585(9) 0.5643(10) 0.028(3) Uani 1 1 d U . .
N3 N 0.3102(8) -0.3584(7) 0.4189(8) 0.032(3) Uani 1 1 d . . .
C9 C 0.2494(9) -0.0171(9) 0.1426(9) 0.026(3) Uani 1 1 d U . .
H9A H 0.3005 -0.0312 0.1658 0.031 Uiso 1 1 calc R . .
O3 O 0.4536(6) -0.1193(6) 0.0249(6) 0.030(2) Uani 1 1 d . . .
C25 C 0.5735(10) -0.2949(9) 0.5100(10) 0.037(4) Uani 1 1 d U . .
H25A H 0.6199 -0.3124 0.4594 0.045 Uiso 1 1 calc R . .
C36 C 0.2119(10) -0.0976(9) 0.4084(10) 0.029(4) Uani 1 1 d U . .
C27 C 0.7061(14) -0.2383(12) 0.5445(14) 0.072(5) Uani 1 1 d U . .
H27A H 0.7549 -0.2476 0.4891 0.086 Uiso 1 1 calc R . .
C61 C 0.4821(10) -0.3678(11) 0.1375(11) 0.038(4) Uani 1 1 d U . .
C45 C 0.5085(10) -0.2257(9) 0.1741(9) 0.027(3) Uani 1 1 d U . .
C62 C 0.4340(10) -0.0574(9) -0.0581(10) 0.036(4) Uani 1 1 d U . .
H62A H 0.4864 -0.0558 -0.1202 0.054 Uiso 1 1 calc R . .
H62B H 0.4318 0.0078 -0.0589 0.054 Uiso 1 1 calc R . .
H62C H 0.3704 -0.0816 -0.0521 0.054 Uiso 1 1 calc R . .
O2 O 0.1201(7) 0.0615(7) 0.3560(7) 0.042(3) Uani 1 1 d . . .
C3 C 0.1787(10) -0.4334(10) 0.2128(10) 0.041(4) Uani 1 1 d U . .
H3A H 0.1484 -0.4272 0.1682 0.049 Uiso 1 1 calc R . .
C14 C 0.2780(11) 0.4141(10) 0.0546(10) 0.041(4) Uani 1 1 d U . .
H14A H 0.3093 0.4639 0.0605 0.049 Uiso 1 1 calc R . .
C44 C 0.6067(10) -0.2127(9) 0.1610(10) 0.032(4) Uani 1 1 d U . .
H44A H 0.6567 -0.2364 0.1188 0.038 Uiso 1 1 calc R . .
N1 N 0.2504(8) -0.3588(7) 0.2859(7) 0.024(3) Uani 1 1 d . . .
C58 C 0.4220(9) -0.2562(9) -0.0119(9) 0.029(4) Uani 1 1 d U . .
H58A H 0.4017 -0.2185 -0.0631 0.035 Uiso 1 1 calc R . .
C28 C 0.7351(13) -0.2082(11) 0.5962(12) 0.059(5) Uani 1 1 d U . .
H28A H 0.8038 -0.1981 0.5793 0.071 Uiso 1 1 calc R . .
C46 C 0.4574(9) -0.1483(8) 0.2819(9) 0.019(3) Uani 1 1 d U . .
N2 N 0.2171(7) -0.1857(7) 0.1888(8) 0.030(3) Uani 1 1 d . . .
C40 C 0.4993(11) -0.0498(9) 0.3859(10) 0.038(4) Uani 1 1 d U . .
H40A H 0.5139 -0.0172 0.4209 0.045 Uiso 1 1 calc R . .
C43 C 0.6293(10) -0.1648(9) 0.2102(9) 0.033(4) Uani 1 1 d U . .
H43A H 0.6958 -0.1543 0.2013 0.039 Uiso 1 1 calc R . .
C47 C 0.3791(10) -0.1164(9) 0.3471(9) 0.028(4) Uani 1 1 d U . .
C19 C 0.1556(9) 0.0988(9) 0.0689(9) 0.026(3) Uani 1 1 d U . .
N5 N 0.4366(7) -0.1962(7) 0.2350(7) 0.020(3) Uani 1 1 d . . .
C31 C 0.5347(12) -0.2356(10) 0.6417(11) 0.044(4) Uani 1 1 d U . .
C2 C 0.2089(10) -0.3532(10) 0.2250(10) 0.035(4) Uani 1 1 d U . .
O1 O 0.1203(6) -0.2693(6) 0.4347(6) 0.035(2) Uani 1 1 d . . .
C38 C 0.3189(11) -0.0357(9) 0.4601(10) 0.040(4) Uani 1 1 d U . .
H38A H 0.3265 -0.0060 0.5007 0.048 Uiso 1 1 calc R . .
C22 C 0.3447(12) -0.3430(10) 0.4868(11) 0.045(4) Uani 1 1 d U . .
C56 C 0.4782(9) -0.2690(10) 0.1162(9) 0.027(3) Uani 1 1 d U . .
C11 C 0.2817(9) 0.1553(9) 0.1063(8) 0.023(3) Uani 1 1 d U . .
H11A H 0.3339 0.1432 0.1280 0.028 Uiso 1 1 calc R . .
C48 C 0.1183(11) -0.1031(10) 0.3989(10) 0.036(4) Uani 1 1 d U . .
C24 C 0.4730(11) -0.3056(9) 0.5295(10) 0.034(4) Uani 1 1 d U . .
C41 C 0.5736(11) -0.0802(10) 0.3258(11) 0.045(4) Uani 1 1 d U . .
H41A H 0.6392 -0.0675 0.3180 0.054 Uiso 1 1 calc R . .
C39 C 0.4008(11) -0.0644(9) 0.3989(10) 0.031(4) Uani 1 1 d U . .
C15 C 0.2055(11) 0.4342(10) 0.0161(10) 0.043(4) Uani 1 1 d U . .
H15A H 0.1879 0.4974 -0.0038 0.052 Uiso 1 1 calc R . .
C29 C 0.6686(11) -0.1896(10) 0.6771(11) 0.042(4) Uani 1 1 d U . .
H29A H 0.6916 -0.1685 0.7155 0.051 Uiso 1 1 calc R . .
C21 C 0.1188(10) -0.0719(10) 0.1083(10) 0.041(4) Uani 1 1 d U . .
H21A H 0.0806 -0.1233 0.1117 0.049 Uiso 1 1 calc R . .
C63 C 0.5315(12) -0.5109(11) 0.2276(12) 0.073(5) Uani 1 1 d U . .
H63A H 0.4717 -0.5521 0.2457 0.109 Uiso 1 1 calc R . .
H63B H 0.5546 -0.5354 0.2814 0.109 Uiso 1 1 calc R . .
H63C H 0.5830 -0.5112 0.1658 0.109 Uiso 1 1 calc R . .
C59 C 0.4264(10) -0.3547(10) 0.0107(10) 0.035(4) Uani 1 1 d U . .
H59A H 0.4095 -0.3843 -0.0256 0.042 Uiso 1 1 calc R . .
C18 C 0.1331(10) 0.1931(10) 0.0352(9) 0.033(4) Uani 1 1 d U . .
H18A H 0.0835 0.2061 0.0099 0.040 Uiso 1 1 calc R . .
C10 C 0.2300(9) 0.0785(9) 0.1066(9) 0.023(3) Uani 1 1 d U . .
C17 C 0.1815(9) 0.2674(9) 0.0382(9) 0.024(3) Uani 1 1 d U . .
C42 C 0.5544(10) -0.1313(9) 0.2740(9) 0.026(3) Uani 1 1 d U . .
C57 C 0.4477(9) -0.2145(9) 0.0417(9) 0.022(3) Uani 1 1 d U . .
C55 C 0.0771(10) 0.1473(9) 0.3254(10) 0.041(4) Uani 1 1 d U . .
H55A H 0.0757 0.1593 0.2606 0.062 Uiso 1 1 calc R . .
H55B H 0.1165 0.2018 0.3195 0.062 Uiso 1 1 calc R . .
H55C H 0.0097 0.1396 0.3751 0.062 Uiso 1 1 calc R . .
C54 C 0.0633(11) -0.3631(10) 0.4827(11) 0.050(4) Uani 1 1 d U . .
H54A H 0.0163 -0.3725 0.5502 0.076 Uiso 1 1 calc R . .
H54B H 0.1075 -0.4127 0.4866 0.076 Uiso 1 1 calc R . .
H54C H 0.0273 -0.3681 0.4438 0.076 Uiso 1 1 calc R . .
O4 O 0.5102(7) -0.4159(6) 0.2129(7) 0.048(3) Uani 1 1 d . . .
C6 C 0.2654(10) -0.4446(10) 0.3400(10) 0.035(4) Uani 1 1 d U . .
C60 C 0.4551(10) -0.4082(10) 0.0852(11) 0.038(4) Uani 1 1 d U . .
H60A H 0.4563 -0.4753 0.1010 0.046 Uiso 1 1 calc R . .
C13 C 0.3036(10) 0.3244(9) 0.0834(10) 0.034(4) Uani 1 1 d U . .
H13A H 0.3524 0.3114 0.1097 0.040 Uiso 1 1 calc R . .
C1 C 0.1911(9) -0.2565(10) 0.1707(10) 0.032(4) Uani 1 1 d U . .
H1A H 0.1620 -0.2456 0.1243 0.039 Uiso 1 1 calc R . .
C37 C 0.2291(10) -0.0505(9) 0.4610(10) 0.034(4) Uani 1 1 d U . .
H37A H 0.1753 -0.0273 0.4999 0.041 Uiso 1 1 calc R . .
C20 C 0.1038(10) 0.0201(10) 0.0698(10) 0.038(4) Uani 1 1 d U . .
H20A H 0.0563 0.0336 0.0417 0.045 Uiso 1 1 calc R . .
C4 C 0.1961(10) -0.5229(10) 0.2705(10) 0.042(4) Uani 1 1 d U . .
H4A H 0.1772 -0.5796 0.2656 0.050 Uiso 1 1 calc R . .
C49 C 0.0733(10) -0.1884(10) 0.4115(9) 0.031(4) Uani 1 1 d U . .
C8 C 0.1964(9) -0.0888(9) 0.1446(9) 0.023(3) Uani 1 1 d U . .
C5 C 0.2401(10) -0.5293(10) 0.3338(10) 0.037(4) Uani 1 1 d U . .
H5A H 0.2531 -0.5896 0.3724 0.045 Uiso 1 1 calc R . .
C30 C 0.5711(12) -0.2023(10) 0.6995(11) 0.052(4) Uani 1 1 d U . .
H30A H 0.5255 -0.1894 0.7539 0.063 Uiso 1 1 calc R . .
C32 C 0.4396(12) -0.2485(10) 0.6601(11) 0.046(4) Uani 1 1 d U . .
H32A H 0.3926 -0.2345 0.7130 0.055 Uiso 1 1 calc R . .
C23 C 0.4356(13) -0.3385(11) 0.4719(12) 0.058(5) Uani 1 1 d U . .
H23A H 0.4806 -0.3572 0.4215 0.069 Uiso 1 1 calc R . .
C12 C 0.2575(10) 0.2493(10) 0.0744(10) 0.033(4) Uani 1 1 d U . .
C16 C 0.1599(10) 0.3628(10) 0.0071(10) 0.035(4) Uani 1 1 d U . .
H16A H 0.1124 0.3781 -0.0209 0.042 Uiso 1 1 calc R . .
C50 C -0.0141(11) -0.1954(11) 0.3992(10) 0.046(4) Uani 1 1 d U . .
H50A H -0.0447 -0.2556 0.4109 0.055 Uiso 1 1 calc R . .
C52 C -0.0112(11) -0.0253(11) 0.3577(10) 0.043(4) Uani 1 1 d U . .
H52A H -0.0419 0.0311 0.3412 0.052 Uiso 1 1 calc R . .
C33 C 0.4075(11) -0.2801(10) 0.6075(11) 0.037(4) Uani 1 1 d U . .
C51 C -0.0543(11) -0.1119(12) 0.3696(11) 0.053(5) Uani 1 1 d U . .
H51A H -0.1118 -0.1135 0.3573 0.063 Uiso 1 1 calc R . .
C34 C 0.3054(12) -0.2890(10) 0.6211(12) 0.054(5) Uani 1 1 d U . .
H34A H 0.2575 -0.2752 0.6737 0.065 Uiso 1 1 calc R . .
C35 C 0.2738(12) -0.3162(10) 0.5627(12) 0.057(5) Uani 1 1 d U . .
H35A H 0.2066 -0.3173 0.5721 0.068 Uiso 1 1 calc R . .
C7 C 0.3078(10) -0.4377(10) 0.4098(10) 0.039(4) Uani 1 1 d U . .
H7A H 0.3321 -0.4912 0.4458 0.046 Uiso 1 1 calc R . .
S1 S -0.2157(5) 0.1865(6) 0.1219(5) 0.107(2) Uani 1 1 d . . .
O6 O -0.2245(12) 0.2726(11) 0.1367(12) 0.135(6) Uani 1 1 d . . .
O5 O -0.3080(15) 0.1271(15) 0.1538(16) 0.197(8) Uani 1 1 d U . .
F1 F -0.2394(10) 0.0898(10) 0.2982(10) 0.141(5) Uani 1 1 d . . .
F3 F -0.0914(11) 0.1534(12) 0.2026(11) 0.190(8) Uani 1 1 d . . .
O7 O -0.1399(16) 0.1955(15) 0.0292(11) 0.208(10) Uani 1 1 d . . .
C64 C -0.176(2) 0.1195(18) 0.207(2) 0.096(7) Uani 1 1 d U . .
F2 F -0.1517(11) 0.0319(13) 0.1982(11) 0.176(7) Uani 1 1 d . . .
S2 S -0.1449(5) -0.3288(6) 0.3111(5) 0.051(3) Uiso 0.651(14) 1 d P A 1
S2' S -0.1115(11) -0.3925(11) 0.3367(11) 0.051(6) Uiso 0.349(14) 1 d P A 2
O8 O -0.1541(9) -0.3839(8) 0.4165(10) 0.078(4) Uani 1 1 d . A 1
F4 F -0.3086(10) -0.4144(9) 0.3518(9) 0.125(4) Uani 1 1 d . A 1
O9 O -0.1876(9) -0.2426(8) 0.2943(10) 0.095(4) Uani 1 1 d . A 1
F5 F -0.2112(15) -0.3452(11) 0.1953(10) 0.209(9) Uani 1 1 d . A 1
O10' O -0.020(3) -0.345(3) 0.275(3) 0.080(12) Uiso 0.349(14) 1 d P A 2
O10 O -0.0534(17) -0.3138(15) 0.2313(16) 0.089(7) Uiso 0.651(14) 1 d P A 1
F6 F -0.1846(12) -0.4826(9) 0.3002(12) 0.191(7) Uani 1 1 d . A 1
C65 C -0.213(2) -0.384(2) 0.277(2) 0.128(9) Uani 1 1 d U . .
C66 C 0.0328(14) -0.3753(13) -0.2299(15) 0.067(6) Uani 1 1 d U . .
N6 N 0.0008(11) -0.3440(12) -0.2872(12) 0.085(5) Uani 1 1 d . . .
C67 C 0.0702(14) -0.4171(13) -0.1512(14) 0.097(7) Uani 1 1 d U . .
H67A H 0.0661 -0.3729 -0.1180 0.146 Uiso 1 1 calc R . .
H67B H 0.1391 -0.4271 -0.1813 0.146 Uiso 1 1 calc R . .
H67C H 0.0303 -0.4789 -0.1021 0.146 Uiso 1 1 calc R . .
O11 O -0.0388(12) 0.3785(12) -0.0732(12) 0.149(6) Uani 1 1 d . . .
H11D H -0.0764 0.3235 -0.0321 0.224 Uiso 1 1 d . . .
H11E H -0.0052 0.3687 -0.1274 0.224 Uiso 1 1 d . . .

loop_
_atom_site_aniso_label
_atom_site_aniso_U_11
_atom_site_aniso_U_22
_atom_site_aniso_U_33
_atom_site_aniso_U_23
_atom_site_aniso_U_13
_atom_site_aniso_U_12
Zn1 0.0198(9) 0.0197(9) 0.0193(9) -0.0062(7) -0.0038(7) -0.0024(7)
N4 0.025(7) 0.028(7) 0.020(7) -0.004(6) -0.006(6) -0.005(6)
C53 0.031(7) 0.020(7) 0.028(7) -0.008(6) -0.006(6) -0.001(6)
C26 0.033(7) 0.018(6) 0.028(7) 0.004(5) -0.022(6) 0.006(6)
N3 0.049(8) 0.017(7) 0.021(7) 0.005(6) -0.017(6) -0.006(6)
C9 0.025(7) 0.034(7) 0.023(7) -0.016(6) -0.010(5) -0.006(6)
O3 0.042(6) 0.025(6) 0.025(6) -0.008(5) -0.016(5) 0.000(5)
C25 0.037(7) 0.035(7) 0.034(7) -0.016(6) -0.006(6) 0.010(6)
C36 0.028(7) 0.024(7) 0.036(7) -0.019(6) -0.006(6) 0.006(6)
C27 0.079(10) 0.069(9) 0.070(9) -0.020(7) -0.040(8) 0.010(7)
C61 0.027(7) 0.040(8) 0.037(7) -0.011(6) -0.007(6) 0.000(6)
C45 0.030(7) 0.027(7) 0.016(6) 0.001(5) -0.009(6) -0.001(6)
C62 0.042(8) 0.032(7) 0.035(7) -0.007(6) -0.021(6) 0.001(6)
O2 0.038(6) 0.029(6) 0.061(7) -0.018(5) -0.020(6) -0.002(5)
C3 0.047(8) 0.045(8) 0.036(7) -0.019(6) -0.019(6) 0.002(6)
C14 0.045(8) 0.031(7) 0.041(7) -0.018(6) -0.005(6) -0.007(6)
C44 0.033(7) 0.025(7) 0.030(7) -0.008(6) -0.008(6) 0.000(6)
N1 0.039(8) 0.009(6) 0.019(7) 0.002(5) -0.013(6) 0.000(6)
C58 0.029(7) 0.035(7) 0.025(7) -0.017(6) -0.006(5) -0.008(6)
C28 0.066(9) 0.063(9) 0.055(8) -0.025(7) -0.031(7) 0.012(7)
C46 0.022(7) 0.019(6) 0.020(6) -0.004(5) -0.015(5) 0.000(5)
N2 0.020(7) 0.024(7) 0.035(8) -0.016(6) 0.003(6) 0.001(6)
C40 0.053(8) 0.033(7) 0.035(7) -0.010(6) -0.030(6) 0.005(6)
C43 0.024(7) 0.041(7) 0.029(7) -0.011(6) -0.008(6) -0.007(6)
C47 0.027(7) 0.021(7) 0.022(7) 0.010(5) -0.012(6) 0.001(6)
C19 0.024(7) 0.026(7) 0.031(7) -0.014(6) -0.012(6) 0.005(6)
N5 0.022(7) 0.019(6) 0.016(6) -0.004(5) -0.005(5) -0.001(5)
C31 0.047(8) 0.041(8) 0.038(8) -0.008(6) -0.018(6) 0.013(6)
C2 0.036(8) 0.031(7) 0.029(7) -0.009(6) -0.007(6) -0.001(6)
O1 0.030(6) 0.023(6) 0.045(6) -0.015(5) -0.006(5) -0.006(5)
C38 0.051(8) 0.040(7) 0.034(7) -0.017(6) -0.018(6) 0.000(6)
C22 0.047(8) 0.030(7) 0.039(8) 0.000(6) -0.012(6) 0.021(6)
C56 0.024(7) 0.034(7) 0.019(7) -0.009(6) -0.007(5) 0.002(6)
C11 0.023(7) 0.025(7) 0.016(6) -0.003(5) -0.008(5) 0.005(6)
C48 0.048(8) 0.031(7) 0.035(7) -0.024(6) -0.012(6) 0.004(6)
C24 0.047(8) 0.026(7) 0.033(7) -0.008(6) -0.023(6) 0.001(6)
C41 0.036(8) 0.046(8) 0.048(8) -0.011(6) -0.018(6) -0.008(6)
C39 0.038(7) 0.034(7) 0.027(7) -0.011(6) -0.022(6) 0.010(6)
C15 0.043(8) 0.033(7) 0.041(8) -0.009(6) -0.010(6) 0.014(6)
C29 0.048(8) 0.038(7) 0.041(8) -0.020(6) -0.013(6) 0.002(6)
C21 0.038(7) 0.040(8) 0.042(7) -0.008(6) -0.022(6) 0.006(6)
C63 0.069(9) 0.060(9) 0.069(9) -0.016(7) -0.019(7) 0.022(7)
C59 0.041(7) 0.031(7) 0.034(7) -0.023(6) -0.006(6) -0.005(6)
C18 0.033(7) 0.034(7) 0.032(7) -0.010(6) -0.015(6) 0.005(6)
C10 0.023(7) 0.019(7) 0.016(6) -0.004(5) -0.001(5) 0.005(6)
C17 0.029(7) 0.020(7) 0.015(6) -0.004(5) -0.004(5) 0.012(6)
C42 0.036(7) 0.019(6) 0.020(6) 0.000(5) -0.016(6) 0.004(6)
C57 0.021(7) 0.017(6) 0.018(6) -0.009(5) 0.003(5) 0.001(5)
C55 0.033(7) 0.034(7) 0.047(8) -0.015(6) -0.007(6) 0.005(6)
C54 0.052(8) 0.045(8) 0.047(8) -0.022(6) -0.008(6) 0.003(7)
O4 0.057(7) 0.013(6) 0.051(7) 0.001(5) -0.011(6) 0.012(5)
C6 0.035(7) 0.025(7) 0.038(7) -0.016(6) -0.005(6) 0.010(6)
C60 0.044(8) 0.024(7) 0.042(7) -0.023(6) -0.002(6) 0.000(6)
C13 0.035(7) 0.028(7) 0.038(7) -0.011(6) -0.017(6) -0.006(6)
C1 0.027(7) 0.040(7) 0.031(7) -0.018(6) -0.009(6) 0.000(6)
C37 0.037(7) 0.036(7) 0.034(7) -0.017(6) -0.015(6) 0.001(6)
C20 0.039(7) 0.044(8) 0.046(7) -0.014(6) -0.038(6) 0.010(6)
C4 0.050(8) 0.034(7) 0.043(8) -0.023(6) -0.015(6) 0.004(6)
C49 0.016(7) 0.039(7) 0.027(7) -0.014(6) 0.001(5) 0.013(6)
C8 0.024(7) 0.018(7) 0.021(6) -0.009(5) -0.002(5) 0.007(6)
C5 0.043(8) 0.028(7) 0.032(7) -0.008(6) -0.011(6) 0.006(6)
C30 0.061(9) 0.051(8) 0.039(8) -0.004(6) -0.027(7) -0.008(7)
C32 0.050(8) 0.037(8) 0.048(8) -0.019(6) -0.015(6) 0.007(6)
C23 0.057(9) 0.052(8) 0.049(8) -0.011(7) -0.016(7) 0.018(7)
C12 0.036(7) 0.030(7) 0.028(7) -0.016(6) -0.003(6) 0.001(6)
C16 0.036(7) 0.032(7) 0.035(7) -0.007(6) -0.018(6) 0.004(6)
C50 0.040(8) 0.041(8) 0.045(8) -0.017(6) -0.006(6) -0.004(6)
C52 0.040(8) 0.038(7) 0.045(8) -0.021(6) -0.005(6) 0.013(6)
C33 0.040(8) 0.030(7) 0.033(7) -0.004(6) -0.015(6) 0.012(6)
C51 0.037(8) 0.056(8) 0.061(8) -0.027(7) -0.011(6) 0.009(7)
C34 0.059(9) 0.048(8) 0.053(8) -0.023(7) -0.017(7) 0.008(7)
C35 0.058(9) 0.047(8) 0.055(8) -0.015(7) -0.018(7) 0.003(7)
C7 0.040(8) 0.032(7) 0.034(7) -0.004(6) -0.013(6) -0.004(6)
S1 0.094(5) 0.178(7) 0.085(5) -0.078(5) -0.051(4) 0.047(5)
O6 0.151(16) 0.101(12) 0.161(16) -0.075(12) -0.049(12) 0.014(11)
O5 0.180(13) 0.228(14) 0.231(14) -0.066(11) -0.149(11) -0.033(10)
F1 0.136(12) 0.169(13) 0.084(10) -0.049(9) -0.006(9) -0.036(10)
F3 0.131(13) 0.198(16) 0.191(16) 0.036(12) -0.120(12) -0.035(11)
O7 0.29(3) 0.27(2) 0.065(12) -0.101(14) -0.039(14) 0.11(2)
C64 0.094(11) 0.106(11) 0.100(11) -0.034(9) -0.055(9) -0.003(8)
F2 0.161(15) 0.209(17) 0.165(15) -0.095(13) -0.059(12) 0.088(14)
O8 0.068(9) 0.079(9) 0.086(10) -0.027(8) -0.034(8) -0.001(7)
F4 0.124(11) 0.143(12) 0.119(11) -0.072(9) -0.039(9) 0.011(9)
O9 0.100(11) 0.060(9) 0.112(11) -0.023(8) -0.041(9) 0.014(8)
F5 0.36(3) 0.181(16) 0.062(9) -0.017(10) -0.098(13) 0.106(16)
F6 0.194(16) 0.075(10) 0.216(17) -0.048(11) -0.007(13) 0.023(10)
C65 0.110(12) 0.130(12) 0.122(12) -0.040(9) -0.035(9) 0.026(9)
C66 0.068(9) 0.063(9) 0.063(9) -0.025(7) -0.020(7) 0.013(7)
N6 0.088(13) 0.102(14) 0.089(13) -0.054(12) -0.047(11) 0.040(11)
C67 0.094(10) 0.100(10) 0.094(10) -0.034(8) -0.039(8) 0.024(8)
O11 0.131(14) 0.184(17) 0.139(14) -0.069(13) -0.058(12) 0.041(12)

loop_
_atom_type_symbol
_atom_type_description
_atom_type_scat_dispersion_real
_atom_type_scat_dispersion_imag
_atom_type_scat_source
C C 0.0033 0.0016 'International Tables Vol C Tables 4.2.6.8 and 6.1.1.4'
H H 0.0000 0.0000 'International Tables Vol C Tables 4.2.6.8 and 6.1.1.4'
N N 0.0061 0.0033 'International Tables Vol C Tables 4.2.6.8 and 6.1.1.4'
Cl Cl 0.1484 0.1585 'International Tables Vol C Tables 4.2.6.8 and 6.1.1.4'
Zn Zn 0.2839 1.4301 'International Tables Vol C Tables 4.2.6.8 and 6.1.1.4'
S S 0.1246 0.1234 'International Tables Vol C Tables 4.2.6.8 and 6.1.1.4'
O O 0.0106 0.0060 'International Tables Vol C Tables 4.2.6.8 and 6.1.1.4'
F F 0.0171 0.0103 'International Tables Vol C Tables 4.2.6.8 and 6.1.1.4'

loop_
_geom_angle_atom_site_label_1
_geom_angle_atom_site_label_2
_geom_angle_atom_site_label_3
_geom_angle
N1 Zn1 N4 161.0(4)
N1 Zn1 N5 110.2(4)
N4 Zn1 N5 81.7(4)
N1 Zn1 N2 77.8(4)
N4 Zn1 N2 111.5(4)
N5 Zn1 N2 114.5(4)
N1 Zn1 N3 72.9(4)
N4 Zn1 N3 94.5(4)
N5 Zn1 N3 83.7(4)
N2 Zn1 N3 149.6(4)
N1 Zn1 O1 88.2(3)
N4 Zn1 O1 75.4(3)
N5 Zn1 O1 150.6(3)
N2 Zn1 O1 91.3(3)
N3 Zn1 O1 79.9(3)
C36 N4 C47 120.0(11)
C36 N4 Zn1 131.0(9)
C47 N4 Zn1 108.3(9)
O2 C53 C52 122.8(13)
O2 C53 C48 116.8(13)
C52 C53 C48 120.4(14)
C27 C26 C25 124.7(15)
C27 C26 C31 117.4(14)
C25 C26 C31 117.7(13)
C7 N3 C22 123.6(12)
C7 N3 Zn1 112.6(9)
C22 N3 Zn1 122.8(8)
C8 C9 C10 120.7(13)
C57 O3 C62 115.6(9)
C24 C25 C26 121.1(13)
N4 C36 C37 119.8(13)
N4 C36 C48 116.6(12)
C37 C36 C48 123.3(12)
C28 C27 C26 123.9(19)
O4 C61 C60 125.4(14)
O4 C61 C56 115.1(13)
C60 C61 C56 119.4(14)
N5 C45 C44 122.1(12)
N5 C45 C56 115.4(12)
C44 C45 C56 122.4(12)
C53 O2 C55 117.6(11)
C4 C3 C2 115.8(14)
C13 C14 C15 120.6(13)
C43 C44 C45 118.7(13)
C2 N1 C6 118.8(12)
C2 N1 Zn1 117.3(9)
C6 N1 Zn1 123.8(9)
C57 C58 C59 119.0(13)
C27 C28 C29 121.9(18)
N5 C46 C42 122.4(12)
N5 C46 C47 119.5(12)
C42 C46 C47 118.0(12)
C1 N2 C8 121.5(12)
C1 N2 Zn1 112.0(9)
C8 N2 Zn1 126.3(8)
C41 C40 C39 122.6(13)
C44 C43 C42 120.2(13)
N4 C47 C46 118.4(12)
N4 C47 C39 121.6(12)
C46 C47 C39 120.0(12)
C18 C19 C10 119.9(12)
C18 C19 C20 122.2(12)
C10 C19 C20 117.9(12)
C45 N5 C46 120.0(11)
C45 N5 Zn1 130.0(9)
C46 N5 Zn1 108.9(8)
C32 C31 C26 119.9(15)
C32 C31 C30 123.6(15)
C26 C31 C30 116.4(14)
N1 C2 C3 123.9(13)
N1 C2 C1 115.7(12)
C3 C2 C1 120.3(14)
C49 O1 C54 118.8(11)
C49 O1 Zn1 106.8(7)
C54 O1 Zn1 121.1(7)
C37 C38 C39 119.7(13)
C23 C22 C35 120.9(17)
C23 C22 N3 122.3(15)
C35 C22 N3 116.0(14)
C57 C56 C61 119.0(12)
C57 C56 C45 122.3(12)
C61 C56 C45 118.7(12)
C12 C11 C10 121.2(12)
C49 C48 C53 117.5(14)
C49 C48 C36 121.8(13)
C53 C48 C36 120.6(13)
C25 C24 C33 116.6(13)
C25 C24 C23 122.9(14)
C33 C24 C23 120.5(14)
C40 C41 C42 120.4(14)
C38 C39 C40 126.5(13)
C38 C39 C47 115.3(13)
C40 C39 C47 118.2(13)
C16 C15 C14 120.2(14)
C30 C29 C28 118.8(15)
C20 C21 C8 116.6(13)
C60 C59 C58 119.7(13)
C17 C18 C19 121.3(13)
C9 C10 C11 122.5(12)
C9 C10 C19 118.9(12)
C11 C10 C19 118.6(12)
C18 C17 C16 123.2(13)
C18 C17 C12 120.0(12)
C16 C17 C12 116.8(13)
C43 C42 C46 116.5(12)
C43 C42 C41 122.7(13)
C46 C42 C41 120.8(13)
O3 C57 C58 126.4(12)
O3 C57 C56 112.6(11)
C58 C57 C56 120.9(12)
C61 O4 C63 118.1(12)
N1 C6 C5 122.8(13)
N1 C6 C7 111.4(12)
C5 C6 C7 125.8(13)
C61 C60 C59 121.8(14)
C14 C13 C12 120.2(14)
N2 C1 C2 117.2(13)
C38 C37 C36 123.2(14)
C21 C20 C19 123.5(13)
C5 C4 C3 120.6(13)
C48 C49 O1 117.0(12)
C48 C49 C50 123.2(14)
O1 C49 C50 119.8(13)
C9 C8 N2 116.9(12)
C9 C8 C21 122.4(13)
N2 C8 C21 120.6(12)
C4 C5 C6 118.0(13)
C29 C30 C31 121.2(15)
C33 C32 C31 122.9(15)
C22 C23 C24 122.2(16)
C11 C12 C13 120.7(13)
C11 C12 C17 119.0(12)
C13 C12 C17 120.2(13)
C15 C16 C17 121.9(13)
C51 C50 C49 117.5(14)
C53 C52 C51 120.9(14)
C32 C33 C24 121.8(14)
C32 C33 C34 124.3(15)
C24 C33 C34 113.8(14)
C50 C51 C52 120.4(15)
C35 C34 C33 123.9(15)
C34 C35 C22 118.5(16)
N3 C7 C6 117.7(13)
O6 S1 O7 113.6(13)
O6 S1 O5 116.3(12)
O7 S1 O5 116.3(13)
O6 S1 C64 102.4(12)
O7 S1 C64 105.1(13)
O5 S1 C64 100.4(12)
F1 C64 F3 108(2)
F1 C64 F2 101(2)
F3 C64 F2 100(2)
F1 C64 S1 116(2)
F3 C64 S1 117.4(19)
F2 C64 S1 112.0(18)
O10 S2 O9 109.1(12)
O10 S2 O8 119.2(12)
O9 S2 O8 115.8(9)
O10 S2 C65 98.8(14)
O9 S2 C65 96.8(12)
O8 S2 C65 113.7(13)
O10' S2' C65 118(2)
F5 C65 F4 113(3)
F5 C65 F6 115(3)
F4 C65 F6 94(2)
F5 C65 S2 118(3)
F4 C65 S2 109(2)
F6 C65 S2 104.3(19)
F5 C65 S2' 135(3)
F4 C65 S2' 111(2)
F6 C65 S2' 72.4(15)
S2 C65 S2' 31.9(7)
N6 C66 C67 177(2)

loop_
_geom_bond_atom_site_label_1
_geom_bond_atom_site_label_2
_geom_bond_distance
Zn1 N1 2.032(10)
Zn1 N4 2.083(10)
Zn1 N5 2.113(10)
Zn1 N2 2.159(11)
Zn1 N3 2.297(10)
Zn1 O1 2.441(8)
N4 C36 1.320(14)
N4 C47 1.380(15)
C53 O2 1.329(14)
C53 C52 1.371(18)
C53 C48 1.393(17)
C26 C27 1.40(2)
C26 C25 1.411(17)
C26 C31 1.428(18)
N3 C7 1.263(15)
N3 C22 1.448(17)
C9 C8 1.344(15)
C9 C10 1.407(16)
O3 C57 1.362(13)
O3 C62 1.428(13)
C25 C24 1.403(17)
C36 C37 1.372(16)
C36 C48 1.462(18)
C27 C28 1.275(19)
C61 O4 1.357(15)
C61 C60 1.368(17)
C61 C56 1.407(17)
C45 N5 1.325(15)
C45 C44 1.399(17)
C45 C56 1.503(16)
O2 C55 1.427(14)
C3 C4 1.400(18)
C3 C2 1.409(17)
C14 C13 1.352(17)
C14 C15 1.404(18)
C44 C43 1.373(16)
N1 C2 1.307(15)
N1 C6 1.327(15)
C58 C57 1.389(15)
C58 C59 1.400(16)
C28 C29 1.400(18)
C46 N5 1.328(14)
C46 C42 1.419(16)
C46 C47 1.433(17)
N2 C1 1.311(14)
N2 C8 1.449(15)
C40 C41 1.345(17)
C40 C39 1.407(17)
C43 C42 1.409(16)
C47 C39 1.447(17)
C19 C18 1.402(16)
C19 C10 1.422(16)
C19 C20 1.429(17)
C31 C32 1.331(18)
C31 C30 1.459(18)
C2 C1 1.468(17)
O1 C49 1.387(14)
O1 C54 1.440(14)
C38 C37 1.353(17)
C38 C39 1.404(17)
C22 C23 1.276(19)
C22 C35 1.437(19)
C56 C57 1.391(16)
C11 C12 1.404(16)
C11 C10 1.409(16)
C48 C49 1.382(17)
C24 C33 1.419(18)
C24 C23 1.462(19)
C41 C42 1.422(17)
C15 C16 1.371(17)
C29 C30 1.350(19)
C21 C20 1.343(17)
C21 C8 1.450(17)
C63 O4 1.413(15)
C59 C60 1.370(17)
C18 C17 1.377(16)
C17 C16 1.408(16)
C17 C12 1.428(17)
C6 C5 1.394(17)
C6 C7 1.501(18)
C13 C12 1.423(17)
C4 C5 1.367(17)
C49 C50 1.397(18)
C32 C33 1.329(17)
C50 C51 1.375(18)
C52 C51 1.390(18)
C33 C34 1.449(19)
C34 C35 1.370(18)
S1 O6 1.399(13)
S1 O7 1.418(16)
S1 O5 1.463(17)
S1 C64 1.65(2)
F1 C64 1.28(2)
F3 C64 1.34(2)
C64 F2 1.41(2)
S2 O10 1.40(2)
S2 O9 1.410(13)
S2 O8 1.510(13)
S2 C65 1.68(3)
S2' O10' 1.35(4)
S2' C65 2.04(3)
F4 C65 1.40(3)
F5 C65 1.19(3)
F6 C65 1.48(3)
C66 N6 1.126(19)
C66 C67 1.48(2)

loop_
_geom_torsion_atom_site_label_1
_geom_torsion_atom_site_label_2
_geom_torsion_atom_site_label_3
_geom_torsion_atom_site_label_4
_geom_torsion
N1 Zn1 N4 C36 -55(2)
N5 Zn1 N4 C36 174.3(12)
N2 Zn1 N4 C36 61.2(12)
N3 Zn1 N4 C36 -102.7(12)
O1 Zn1 N4 C36 -24.3(11)
N1 Zn1 N4 C47 115.0(14)
N5 Zn1 N4 C47 -15.4(8)
N2 Zn1 N4 C47 -128.4(8)
N3 Zn1 N4 C47 67.6(8)
O1 Zn1 N4 C47 146.0(8)
N1 Zn1 N3 C7 10.4(10)
N4 Zn1 N3 C7 176.0(10)
N5 Zn1 N3 C7 -102.9(10)
N2 Zn1 N3 C7 26.6(14)
O1 Zn1 N3 C7 101.7(10)
N1 Zn1 N3 C22 179.7(11)
N4 Zn1 N3 C22 -14.8(11)
N5 Zn1 N3 C22 66.3(11)
N2 Zn1 N3 C22 -164.1(9)
O1 Zn1 N3 C22 -89.1(11)
C27 C26 C25 C24 -174.7(14)
C31 C26 C25 C24 1.8(19)
C47 N4 C36 C37 -5.9(19)
Zn1 N4 C36 C37 163.5(9)
C47 N4 C36 C48 168.7(11)
Zn1 N4 C36 C48 -21.9(18)
C25 C26 C27 C28 -177.8(15)
C31 C26 C27 C28 6(2)
C52 C53 O2 C55 -1.9(19)
C48 C53 O2 C55 179.9(11)
N5 C45 C44 C43 -2.3(19)
C56 C45 C44 C43 174.3(12)
N4 Zn1 N1 C2 121.5(14)
N5 Zn1 N1 C2 -112.0(10)
N2 Zn1 N1 C2 -0.2(9)
N3 Zn1 N1 C2 171.5(10)
O1 Zn1 N1 C2 91.6(10)
N4 Zn1 N1 C6 -55.5(19)
N5 Zn1 N1 C6 71.0(11)
N2 Zn1 N1 C6 -177.1(11)
N3 Zn1 N1 C6 -5.4(10)
O1 Zn1 N1 C6 -85.4(10)
C26 C27 C28 C29 -2(3)
N1 Zn1 N2 C1 -0.3(8)
N4 Zn1 N2 C1 -163.0(8)
N5 Zn1 N2 C1 106.5(9)
N3 Zn1 N2 C1 -16.1(13)
O1 Zn1 N2 C1 -88.2(9)
N1 Zn1 N2 C8 175.7(10)
N4 Zn1 N2 C8 12.9(10)
N5 Zn1 N2 C8 -77.6(10)
N3 Zn1 N2 C8 159.8(9)
O1 Zn1 N2 C8 87.7(9)
C45 C44 C43 C42 1.1(19)
C36 N4 C47 C46 -173.9(11)
Zn1 N4 C47 C46 14.5(13)
C36 N4 C47 C39 4.0(18)
Zn1 N4 C47 C39 -167.6(9)
N5 C46 C47 N4 -2.3(17)
C42 C46 C47 N4 -179.3(11)
N5 C46 C47 C39 179.8(11)
C42 C46 C47 C39 2.8(17)
C44 C45 N5 C46 3.5(18)
C56 C45 N5 C46 -173.3(11)
C44 C45 N5 Zn1 -163.1(9)
C56 C45 N5 Zn1 20.1(16)
C42 C46 N5 C45 -3.5(18)
C47 C46 N5 C45 179.7(11)
C42 C46 N5 Zn1 165.7(9)
C47 C46 N5 Zn1 -11.2(13)
N1 Zn1 N5 C45 17.5(12)
N4 Zn1 N5 C45 -177.8(11)
N2 Zn1 N5 C45 -67.8(11)
N3 Zn1 N5 C45 86.8(11)
O1 Zn1 N5 C45 143.2(10)
N1 Zn1 N5 C46 -150.2(8)
N4 Zn1 N5 C46 14.5(8)
N2 Zn1 N5 C46 124.4(8)
N3 Zn1 N5 C46 -81.0(8)
O1 Zn1 N5 C46 -24.5(12)
C27 C26 C31 C32 176.4(14)
C25 C26 C31 C32 0(2)
C27 C26 C31 C30 -6.1(19)
C25 C26 C31 C30 177.2(12)
C6 N1 C2 C3 0(2)
Zn1 N1 C2 C3 -177.2(10)
C6 N1 C2 C1 177.6(11)
Zn1 N1 C2 C1 0.5(15)
C4 C3 C2 N1 0(2)
C4 C3 C2 C1 -177.9(12)
N1 Zn1 O1 C49 -126.6(8)
N4 Zn1 O1 C49 63.0(8)
N5 Zn1 O1 C49 103.1(10)
N2 Zn1 O1 C49 -48.9(8)
N3 Zn1 O1 C49 160.4(8)
N1 Zn1 O1 C54 13.7(10)
N4 Zn1 O1 C54 -156.7(10)
N5 Zn1 O1 C54 -116.6(10)
N2 Zn1 O1 C54 91.5(9)
N3 Zn1 O1 C54 -59.3(9)
C7 N3 C22 C23 71(2)
Zn1 N3 C22 C23 -96.6(15)
C7 N3 C22 C35 -119.1(15)
Zn1 N3 C22 C35 72.9(15)
O4 C61 C56 C57 -178.4(11)
C60 C61 C56 C57 -1(2)
O4 C61 C56 C45 2.5(18)
C60 C61 C56 C45 -179.8(12)
N5 C45 C56 C57 68.2(16)
C44 C45 C56 C57 -108.5(15)
N5 C45 C56 C61 -112.7(14)
C44 C45 C56 C61 70.5(17)
O2 C53 C48 C49 -179.0(12)
C52 C53 C48 C49 3(2)
O2 C53 C48 C36 -3.7(19)
C52 C53 C48 C36 178.1(13)
N4 C36 C48 C49 51.0(19)
C37 C36 C48 C49 -134.6(14)
N4 C36 C48 C53 -124.1(13)
C37 C36 C48 C53 50(2)
C26 C25 C24 C33 -1.4(19)
C26 C25 C24 C23 176.9(12)
C39 C40 C41 C42 -1(2)
C37 C38 C39 C40 176.6(13)
C37 C38 C39 C47 -5.2(19)
C41 C40 C39 C38 179.7(13)
C41 C40 C39 C47 2(2)
N4 C47 C39 C38 1.6(18)
C46 C47 C39 C38 179.4(11)
N4 C47 C39 C40 180.0(11)
C46 C47 C39 C40 -2.2(18)
C13 C14 C15 C16 0(2)
C27 C28 C29 C30 -1(2)
C57 C58 C59 C60 0.4(19)
C10 C19 C18 C17 -0.3(19)
C20 C19 C18 C17 177.7(12)
C8 C9 C10 C11 177.9(12)
C8 C9 C10 C19 -2.2(18)
C12 C11 C10 C9 -176.9(12)
C12 C11 C10 C19 3.2(18)
C18 C19 C10 C9 178.2(12)
C20 C19 C10 C9 0.1(18)
C18 C19 C10 C11 -1.8(18)
C20 C19 C10 C11 -180.0(11)
C19 C18 C17 C16 -178.6(12)
C19 C18 C17 C12 1.2(19)
C44 C43 C42 C46 -1.1(18)
C44 C43 C42 C41 -179.1(12)
N5 C46 C42 C43 2.3(18)
C47 C46 C42 C43 179.2(11)
N5 C46 C42 C41 -179.7(11)
C47 C46 C42 C41 -2.8(18)
C40 C41 C42 C43 -180.0(13)
C40 C41 C42 C46 2(2)
C62 O3 C57 C58 -2.1(17)
C62 O3 C57 C56 173.3(10)
C59 C58 C57 O3 175.5(11)
C59 C58 C57 C56 0.5(18)
C61 C56 C57 O3 -176.0(11)
C45 C56 C57 O3 3.0(17)
C61 C56 C57 C58 -0.4(19)
C45 C56 C57 C58 178.7(12)
C60 C61 O4 C63 13(2)
C56 C61 O4 C63 -169.8(12)
C2 N1 C6 C5 1(2)
Zn1 N1 C6 C5 177.9(10)
C2 N1 C6 C7 -176.5(11)
Zn1 N1 C6 C7 0.4(15)
O4 C61 C60 C59 179.2(12)
C56 C61 C60 C59 2(2)
C58 C59 C60 C61 -2(2)
C15 C14 C13 C12 0(2)
C8 N2 C1 C2 -175.5(10)
Zn1 N2 C1 C2 0.6(14)
N1 C2 C1 N2 -0.8(18)
C3 C2 C1 N2 177.1(12)
C39 C38 C37 C36 4(2)
N4 C36 C37 C38 2(2)
C48 C36 C37 C38 -172.0(13)
C8 C21 C20 C19 -4(2)
C18 C19 C20 C21 -175.0(13)
C10 C19 C20 C21 3(2)
C2 C3 C4 C5 0(2)
C53 C48 C49 O1 175.9(11)
C36 C48 C49 O1 0.7(19)
C53 C48 C49 C50 -2(2)
C36 C48 C49 C50 -177.5(13)
C54 O1 C49 C48 158.0(12)
Zn1 O1 C49 C48 -60.6(12)
C54 O1 C49 C50 -23.7(17)
Zn1 O1 C49 C50 117.7(11)
C10 C9 C8 N2 -176.1(10)
C10 C9 C8 C21 1.3(19)
C1 N2 C8 C9 -160.9(12)
Zn1 N2 C8 C9 23.6(15)
C1 N2 C8 C21 21.6(17)
Zn1 N2 C8 C21 -153.9(9)
C20 C21 C8 C9 2(2)
C20 C21 C8 N2 179.0(12)
C3 C4 C5 C6 1(2)
N1 C6 C5 C4 -1(2)
C7 C6 C5 C4 175.7(13)
C28 C29 C30 C31 1(2)
C32 C31 C30 C29 -179.4(14)
C26 C31 C30 C29 3(2)
C26 C31 C32 C33 -2(2)
C30 C31 C32 C33 -179.0(13)
C35 C22 C23 C24 0(2)
N3 C22 C23 C24 168.5(12)
C25 C24 C23 C22 -176.1(14)
C33 C24 C23 C22 2(2)
C10 C11 C12 C13 173.9(12)
C10 C11 C12 C17 -2.4(18)
C14 C13 C12 C11 -178.4(12)
C14 C13 C12 C17 -2(2)
C18 C17 C12 C11 0.2(19)
C16 C17 C12 C11 180.0(11)
C18 C17 C12 C13 -176.1(12)
C16 C17 C12 C13 3.7(18)
C14 C15 C16 C17 2(2)
C18 C17 C16 C15 176.3(13)
C12 C17 C16 C15 -3.6(19)
C48 C49 C50 C51 2(2)
O1 C49 C50 C51 -175.7(12)
O2 C53 C52 C51 178.2(12)
C48 C53 C52 C51 -4(2)
C31 C32 C33 C24 2(2)
C31 C32 C33 C34 -175.8(14)
C25 C24 C33 C32 -1(2)
C23 C24 C33 C32 -178.9(13)
C25 C24 C33 C34 177.6(12)
C23 C24 C33 C34 -0.8(19)
C49 C50 C51 C52 -3(2)
C53 C52 C51 C50 4(2)
C32 C33 C34 C35 175.9(14)
C24 C33 C34 C35 -2(2)
C33 C34 C35 C22 4(2)
C23 C22 C35 C34 -2(2)
N3 C22 C35 C34 -172.0(12)
C22 N3 C7 C6 177.0(12)
Zn1 N3 C7 C6 -13.9(15)
N1 C6 C7 N3 9.9(18)
C5 C6 C7 N3 -167.6(13)
O6 S1 C64 F1 71(2)
O7 S1 C64 F1 -170(2)
O5 S1 C64 F1 -49(2)
O6 S1 C64 F3 -59(2)
O7 S1 C64 F3 60(3)
O5 S1 C64 F3 -179(2)
O6 S1 C64 F2 -173.5(17)
O7 S1 C64 F2 -55(2)
O5 S1 C64 F2 66(2)
O10 S2 C65 F5 -54(3)
O9 S2 C65 F5 57(3)
O8 S2 C65 F5 179(2)
O10 S2 C65 F4 175.0(19)
O9 S2 C65 F4 -74(2)
O8 S2 C65 F4 48(2)
O10 S2 C65 F6 75(2)
O9 S2 C65 F6 -174.0(16)
O8 S2 C65 F6 -52(2)
O10 S2 C65 S2' 76.3(13)
O9 S2 C65 S2' -173.1(13)
O8 S2 C65 S2' -51.0(10)
O10' S2' C65 F5 0(4)
O10' S2' C65 F4 -165(2)
O10' S2' C65 F6 108(2)
O10' S2' C65 S2 -72(2)
